data_4107637
loop_
_publ_author_name
'Robert Weiss'
'Matthias Bess'
'Stefan M. Huber'
'Frank W. Heinemann'

_publ_section_title
;
 Nucleophilic \b-Oniovinylation: Concept, Mechanism, Scope, and
 Applications
;
_journal_name_full 'Journal of the American Chemical Society'
_journal_page_first 4610
_journal_page_last 4617
_journal_paper_doi 10.1021/ja071316a
_journal_volume 130
_journal_year 2008
_chemical_formula_sum 'C21 H21 F3 N2 O8 S'
_chemical_formula_weight 518.46
_chemical_name_systematic
; 
 ? 
;
_space_group_IT_number 2
_symmetry_cell_setting triclinic
_symmetry_space_group_name_Hall '-P 1'
_symmetry_space_group_name_H-M 'P -1'
_atom_sites_solution_hydrogens geom
_atom_sites_solution_primary direct
_atom_sites_solution_secondary difmap
_audit_creation_method SHELXL-97
_cell_angle_alpha 94.562(1)
_cell_angle_beta 98.250(1)
_cell_angle_gamma 112.007(1)
_cell_formula_units_Z 2
_cell_length_a 8.7141(2)
_cell_length_b 11.1733(2)
_cell_length_c 13.1992(2)
_cell_measurement_reflns_used 5094
_cell_measurement_temperature 173(2)
_cell_volume 1166.66(4)
_computing_cell_refinement DENZO-SMN
_computing_data_collection 'Nonius Collect'
_computing_data_reduction DENZO-SMN
_computing_molecular_graphics 'SHELXTL NT'
_computing_publication_material 'SHELXTL NT'
_computing_structure_refinement 'SHELXL-97 (Sheldrick, 1997)'
_computing_structure_solution 'SHELXS-97 (Sheldrick, 1990)'
_diffrn_ambient_temperature 173(2)
_diffrn_detector_area_resol_mean 9
_diffrn_measured_fraction_theta_full 0.996
_diffrn_measured_fraction_theta_max 0.996
_diffrn_measurement_device_type 'Nonius KappaCCD'
_diffrn_radiation_monochromator graphite
_diffrn_radiation_source 'fine-focus rotating anode'
_diffrn_radiation_type MoK\a
_diffrn_radiation_wavelength 0.71073
_diffrn_reflns_av_R_equivalents 0.0132
_diffrn_reflns_av_sigmaI/netI 0.0234
_diffrn_reflns_limit_h_max 11
_diffrn_reflns_limit_h_min -11
_diffrn_reflns_limit_k_max 14
_diffrn_reflns_limit_k_min -14
_diffrn_reflns_limit_l_max 16
_diffrn_reflns_limit_l_min -17
_diffrn_reflns_number 10147
_diffrn_reflns_theta_full 27.47
_diffrn_reflns_theta_max 27.47
_diffrn_reflns_theta_min 2.35
_exptl_absorpt_coefficient_mu 0.213
_exptl_absorpt_correction_T_max 0.9587
_exptl_absorpt_correction_T_min 0.9488
_exptl_absorpt_correction_type empirical
_exptl_absorpt_process_details Scalepack
_exptl_crystal_colour colorless
_exptl_crystal_density_diffrn 1.476
_exptl_crystal_description block
_exptl_crystal_F_000 536
_exptl_crystal_size_max 0.25
_exptl_crystal_size_mid 0.25
_exptl_crystal_size_min 0.20
_refine_diff_density_max 0.841
_refine_diff_density_min -0.850
_refine_diff_density_rms 0.061
_refine_ls_extinction_method none
_refine_ls_goodness_of_fit_ref 0.982
_refine_ls_hydrogen_treatment mixed
_refine_ls_matrix_type full
_refine_ls_number_parameters 320
_refine_ls_number_reflns 5337
_refine_ls_number_restraints 0
_refine_ls_restrained_S_all 0.982
_refine_ls_R_factor_all 0.0596
_refine_ls_R_factor_gt 0.0513
_refine_ls_shift/su_max 0.025
_refine_ls_shift/su_mean 0.036
_refine_ls_structure_factor_coef Fsqd
_refine_ls_weighting_details 'calc w=1/[\s^2^(Fo^2^)+(0.0781P)^2^+0.9977P] where P=(Fo^2^+2Fc^2^)/3'
_refine_ls_weighting_scheme calc
_refine_ls_wR_factor_gt 0.1364
_refine_ls_wR_factor_ref 0.1435
_reflns_number_gt 4523
_reflns_number_total 5337
_reflns_threshold_expression >2sigma(I)
_cod_data_source_file ja071316a-file006.cif
_cod_data_source_block matb12
_cod_database_code 4107637

loop_
_symmetry_equiv_pos_as_xyz
'x, y, z'
'-x, -y, -z'

loop_
_atom_site_label
_atom_site_type_symbol
_atom_site_fract_x
_atom_site_fract_y
_atom_site_fract_z
_atom_site_U_iso_or_equiv
_atom_site_adp_type
_atom_site_occupancy
_atom_site_symmetry_multiplicity
_atom_site_calc_flag
_atom_site_refinement_flags
O1 O 0.60903(18) -0.08480(15) 0.23932(11) 0.0368(3) Uani 1 1 d .
C1 C 0.5101(2) -0.03162(17) 0.23201(14) 0.0251(4) Uani 1 1 d .
C2 C 0.5015(2) 0.04898(17) 0.32755(13) 0.0227(3) Uani 1 1 d .
C3 C 0.3590(2) 0.02960(16) 0.36207(13) 0.0217(3) Uani 1 1 d .
O4 O 0.19726(15) 0.10054(12) 0.45986(9) 0.0252(3) Uani 1 1 d .
O4A O 0.47902(17) 0.19208(15) 0.50954(11) 0.0368(3) Uani 1 1 d .
C4 C 0.3532(2) 0.11609(17) 0.45299(13) 0.0235(3) Uani 1 1 d .
O5A O 0.75806(17) 0.12302(15) 0.45067(12) 0.0378(3) Uani 1 1 d .
O5 O 0.70509(18) 0.25995(14) 0.34865(12) 0.0377(3) Uani 1 1 d .
C5 C 0.6691(2) 0.14759(18) 0.38523(14) 0.0258(4) Uani 1 1 d .
C6 C 0.1816(3) 0.1851(2) 0.54308(16) 0.0361(5) Uani 1 1 d .
H6A H 0.0621 0.1660 0.5424 0.054 Uiso 1 1 calc R
H6B H 0.2392 0.2763 0.5338 0.054 Uiso 1 1 calc R
H6C H 0.2328 0.1701 0.6094 0.054 Uiso 1 1 calc R
C7 C 0.8612(3) 0.3638(3) 0.4017(2) 0.0595(7) Uani 1 1 d .
H7A H 0.8711 0.4456 0.3757 0.089 Uiso 1 1 calc R
H7B H 0.9566 0.3422 0.3892 0.089 Uiso 1 1 calc R
H7C H 0.8613 0.3738 0.4762 0.089 Uiso 1 1 calc R
N8 N 0.20612(17) -0.07740(13) 0.31268(11) 0.0205(3) Uani 1 1 d .
C8 C 0.1991(2) -0.20198(17) 0.30643(14) 0.0242(3) Uani 1 1 d .
H8A H 0.2924 -0.2171 0.3406 0.029 Uiso 1 1 calc R
C9 C 0.0626(2) -0.30474(17) 0.25285(15) 0.0272(4) Uani 1 1 d .
H9A H 0.0627 -0.3900 0.2486 0.033 Uiso 1 1 calc R
N10 N -0.21965(19) -0.38311(15) 0.15098(13) 0.0290(3) Uani 1 1 d .
C10 C -0.0810(2) -0.28557(17) 0.20287(13) 0.0226(3) Uani 1 1 d .
C11 C -0.0691(2) -0.15421(16) 0.21242(13) 0.0212(3) Uani 1 1 d .
H11A H -0.1615 -0.1360 0.1810 0.025 Uiso 1 1 calc R
C12 C 0.0713(2) -0.05525(16) 0.26531(13) 0.0212(3) Uani 1 1 d .
H12A H 0.0763 0.0315 0.2696 0.025 Uiso 1 1 calc R
C13 C -0.2297(3) -0.5155(2) 0.1264(2) 0.0522(7) Uani 1 1 d .
H13A H -0.1235 -0.5206 0.1575 0.078 Uiso 1 1 calc R
H13B H -0.2497 -0.5390 0.0512 0.078 Uiso 1 1 calc R
H13C H -0.3225 -0.5761 0.1542 0.078 Uiso 1 1 calc R
C14 C -0.3682(2) -0.36106(18) 0.10564(15) 0.0300(4) Uani 1 1 d .
H14A H -0.3817 -0.2937 0.1515 0.045 Uiso 1 1 calc R
H14B H -0.4684 -0.4423 0.0970 0.045 Uiso 1 1 calc R
H14C H -0.3543 -0.3323 0.0381 0.045 Uiso 1 1 calc R
C15 C 0.3958(2) -0.04122(18) 0.13434(13) 0.0245(4) Uani 1 1 d .
C16 C 0.3472(3) -0.1504(2) 0.05966(16) 0.0346(4) Uani 1 1 d .
H16A H 0.3901 -0.2158 0.0708 0.042 Uiso 1 1 calc R
C17 C 0.2362(3) -0.1635(2) -0.03086(17) 0.0402(5) Uani 1 1 d .
H17A H 0.2015 -0.2387 -0.0813 0.048 Uiso 1 1 calc R
C18 C 0.1761(3) -0.0672(2) -0.04784(15) 0.0334(4) Uani 1 1 d .
H18A H 0.0991 -0.0768 -0.1096 0.040 Uiso 1 1 calc R
C19 C 0.2276(2) 0.04309(19) 0.02473(15) 0.0299(4) Uani 1 1 d .
H19A H 0.1884 0.1101 0.0117 0.036 Uiso 1 1 calc R
C20 C 0.3362(2) 0.05611(18) 0.11646(14) 0.0260(4) Uani 1 1 d .
H20A H 0.3699 0.1311 0.1669 0.031 Uiso 1 1 calc R
S100 S 0.22332(6) 0.36166(4) 0.22131(4) 0.03109(14) Uani 1 1 d .
C100 C 0.3750(3) 0.4846(3) 0.32368(19) 0.0476(6) Uani 1 1 d .
F101 F 0.4253(3) 0.60197(16) 0.29321(15) 0.0852(7) Uani 1 1 d .
O101 O 0.1768(4) 0.24639(17) 0.26795(18) 0.0790(7) Uani 1 1 d .
F102 F 0.3087(3) 0.49629(19) 0.40584(13) 0.0861(7) Uani 1 1 d .
O102 O 0.0961(3) 0.4101(2) 0.2016(2) 0.0882(9) Uani 1 1 d .
F103 F 0.5089(3) 0.4635(3) 0.3504(3) 0.1498(15) Uani 1 1 d .
O103 O 0.3169(3) 0.3593(2) 0.14246(16) 0.0720(7) Uani 1 1 d .

loop_
_atom_site_aniso_label
_atom_site_aniso_U_11
_atom_site_aniso_U_22
_atom_site_aniso_U_33
_atom_site_aniso_U_23
_atom_site_aniso_U_13
_atom_site_aniso_U_12
O1 0.0341(7) 0.0484(9) 0.0361(7) -0.0011(6) 0.0003(6) 0.0290(7)
C1 0.0217(8) 0.0260(8) 0.0278(9) 0.0016(7) 0.0030(7) 0.0105(7)
C2 0.0201(8) 0.0232(8) 0.0242(8) 0.0022(6) -0.0005(6) 0.0099(7)
C3 0.0188(7) 0.0201(8) 0.0229(8) 0.0008(6) -0.0015(6) 0.0065(6)
O4 0.0216(6) 0.0289(6) 0.0242(6) -0.0011(5) 0.0027(5) 0.0106(5)
O4A 0.0237(7) 0.0404(8) 0.0345(7) -0.0129(6) 0.0006(6) 0.0048(6)
C4 0.0215(8) 0.0232(8) 0.0230(8) 0.0019(6) 0.0025(6) 0.0068(7)
O5A 0.0242(7) 0.0407(8) 0.0417(8) 0.0043(6) -0.0073(6) 0.0104(6)
O5 0.0304(7) 0.0301(7) 0.0401(8) 0.0089(6) 0.0000(6) -0.0006(6)
C5 0.0196(8) 0.0278(9) 0.0275(8) 0.0013(7) 0.0035(7) 0.0070(7)
C6 0.0319(10) 0.0450(11) 0.0311(10) -0.0090(8) 0.0058(8) 0.0173(9)
C7 0.0439(13) 0.0393(13) 0.0635(17) 0.0065(12) -0.0020(12) -0.0148(11)
N8 0.0173(6) 0.0195(7) 0.0225(7) 0.0007(5) 0.0000(5) 0.0067(5)
C8 0.0218(8) 0.0221(8) 0.0285(8) 0.0024(7) -0.0001(7) 0.0103(7)
C9 0.0259(8) 0.0202(8) 0.0334(9) -0.0001(7) -0.0013(7) 0.0098(7)
N10 0.0241(7) 0.0208(7) 0.0365(8) -0.0036(6) -0.0048(6) 0.0077(6)
C10 0.0210(8) 0.0215(8) 0.0227(8) -0.0004(6) 0.0013(6) 0.0071(6)
C11 0.0194(7) 0.0227(8) 0.0218(8) 0.0021(6) 0.0016(6) 0.0096(6)
C12 0.0210(8) 0.0207(8) 0.0218(7) 0.0025(6) 0.0017(6) 0.0090(6)
C13 0.0397(12) 0.0241(10) 0.0791(18) -0.0145(11) -0.0189(12) 0.0123(9)
C14 0.0211(8) 0.0257(9) 0.0354(10) -0.0023(7) -0.0056(7) 0.0058(7)
C15 0.0223(8) 0.0279(9) 0.0247(8) 0.0017(7) 0.0035(7) 0.0120(7)
C16 0.0407(11) 0.0324(10) 0.0336(10) -0.0026(8) -0.0028(8) 0.0224(9)
C17 0.0471(12) 0.0358(11) 0.0332(10) -0.0086(8) -0.0072(9) 0.0191(10)
C18 0.0323(10) 0.0374(10) 0.0275(9) 0.0036(8) -0.0024(8) 0.0134(8)
C19 0.0323(9) 0.0318(9) 0.0294(9) 0.0089(7) 0.0054(7) 0.0162(8)
C20 0.0278(9) 0.0258(8) 0.0266(8) 0.0040(7) 0.0057(7) 0.0124(7)
S100 0.0340(3) 0.0209(2) 0.0356(3) -0.00129(18) 0.00358(19) 0.00979(19)
C100 0.0404(12) 0.0501(14) 0.0430(12) -0.0090(10) -0.0009(10) 0.0135(11)
F101 0.1035(15) 0.0380(8) 0.0722(11) -0.0173(8) 0.0331(11) -0.0200(9)
O101 0.128(2) 0.0263(9) 0.0721(14) 0.0127(9) 0.0326(14) 0.0127(11)
F102 0.1087(16) 0.0718(12) 0.0445(9) -0.0162(8) 0.0259(10) -0.0012(11)
O102 0.0746(15) 0.0731(15) 0.1108(19) -0.0377(13) -0.0439(14) 0.0540(13)
F103 0.0904(17) 0.180(3) 0.158(3) -0.077(2) -0.0740(18) 0.0836(19)
O103 0.0841(15) 0.0507(11) 0.0585(12) -0.0163(9) 0.0383(11) -0.0029(10)

loop_
_atom_type_symbol
_atom_type_description
_atom_type_scat_dispersion_real
_atom_type_scat_dispersion_imag
_atom_type_scat_source
C C 0.0033 0.0016 'International Tables Vol C Tables 4.2.6.8 and 6.1.1.4'
H H 0.0000 0.0000 'International Tables Vol C Tables 4.2.6.8 and 6.1.1.4'
N N 0.0061 0.0033 'International Tables Vol C Tables 4.2.6.8 and 6.1.1.4'
O O 0.0106 0.0060 'International Tables Vol C Tables 4.2.6.8 and 6.1.1.4'
F F 0.0171 0.0103 'International Tables Vol C Tables 4.2.6.8 and 6.1.1.4'
S S 0.1246 0.1234 'International Tables Vol C Tables 4.2.6.8 and 6.1.1.4'

loop_
_geom_angle_atom_site_label_1
_geom_angle_atom_site_label_2
_geom_angle_atom_site_label_3
_geom_angle
O1 C1 C15 123.51(16)
O1 C1 C2 118.79(16)
C15 C1 C2 117.69(14)
C3 C2 C5 121.92(16)
C3 C2 C1 123.11(15)
C5 C2 C1 114.86(14)
C2 C3 N8 119.95(15)
C2 C3 C4 121.68(15)
N8 C3 C4 118.37(14)
C4 O4 C6 115.32(14)
O4A C4 O4 125.83(16)
O4A C4 C3 122.14(16)
O4 C4 C3 112.00(14)
C5 O5 C7 114.84(17)
O5A C5 O5 126.14(17)
O5A C5 C2 123.47(17)
O5 C5 C2 110.28(15)
C12 N8 C8 119.40(14)
C12 N8 C3 120.59(14)
C8 N8 C3 119.84(14)
C9 C8 N8 121.83(16)
C8 C9 C10 120.39(16)
C10 N10 C13 123.16(16)
C10 N10 C14 121.57(15)
C13 N10 C14 115.00(15)
N10 C10 C11 121.14(15)
N10 C10 C9 122.97(16)
C11 C10 C9 115.89(15)
C12 C11 C10 121.18(15)
C11 C12 N8 121.30(15)
C20 C15 C16 119.81(17)
C20 C15 C1 121.25(16)
C16 C15 C1 118.94(16)
C17 C16 C15 120.01(18)
C18 C17 C16 119.96(19)
C17 C18 C19 120.30(18)
C18 C19 C20 120.17(18)
C19 C20 C15 119.70(17)
O102 S100 O103 117.33(18)
O102 S100 O101 114.64(18)
O103 S100 O101 113.06(14)
O102 S100 C100 102.13(12)
O103 S100 C100 103.86(12)
O101 S100 C100 103.35(14)
F103 C100 F102 109.5(3)
F103 C100 F101 106.1(3)
F102 C100 F101 105.4(2)
F103 C100 S100 112.9(2)
F102 C100 S100 111.78(18)
F101 C100 S100 110.75(18)

loop_
_geom_bond_atom_site_label_1
_geom_bond_atom_site_label_2
_geom_bond_distance
O1 C1 1.214(2)
C1 C15 1.482(2)
C1 C2 1.518(2)
C2 C3 1.332(2)
C2 C5 1.506(2)
C3 N8 1.436(2)
C3 C4 1.498(2)
O4 C4 1.322(2)
O4 C6 1.446(2)
O4A C4 1.203(2)
O5A C5 1.195(2)
O5 C5 1.324(2)
O5 C7 1.450(3)
N8 C12 1.365(2)
N8 C8 1.366(2)
C8 C9 1.356(2)
C9 C10 1.427(2)
N10 C10 1.332(2)
N10 C13 1.456(3)
N10 C14 1.461(2)
C10 C11 1.426(2)
C11 C12 1.351(2)
C15 C20 1.392(2)
C15 C16 1.393(3)
C16 C17 1.385(3)
C17 C18 1.382(3)
C18 C19 1.383(3)
C19 C20 1.387(3)
S100 O102 1.4066(19)
S100 O103 1.4157(19)
S100 O101 1.4173(19)
S100 C100 1.814(2)
C100 F103 1.282(3)
C100 F102 1.319(3)
C100 F101 1.333(3)
